data_7041060
loop_
_publ_author_name
'Tian, Hua'
'Cheng, Ai-Ling'
'Gao, En-Qing'

_publ_section_title
;
 Ferro- or antiferromagnetic interactions controlled by ditopic or
 chelating auxiliary ligands in 3D metal-organic frameworks.
;
_journal_issue 46
_journal_name_full 'Dalton transactions (Cambridge, England : 2003)'
_journal_page_first 18696
_journal_page_last 18703
_journal_paper_doi 10.1039/c6dt03975h
_journal_volume 45
_journal_year 2016
_chemical_formula_sum 'C24 H12 Co N4 O8'
_chemical_formula_weight 543.31
_chemical_name_systematic
;
 ?
;
_space_group_crystal_system monoclinic
_space_group_IT_number 15
_space_group_name_Hall '-C 2yc'
_space_group_name_H-M_alt 'C 1 2/c 1'
_symmetry_space_group_name_Hall '-C 2yc'
_symmetry_space_group_name_H-M 'C 1 2/c 1'
_atom_sites_solution_hydrogens geom
_audit_creation_method SHELXL-2014
_audit_update_record
;
2016-10-16 deposited with the CCDC.
2016-10-28 downloaded from the CCDC.
;
_cell_angle_alpha 90
_cell_angle_beta 98.4600(10)
_cell_angle_gamma 90
_cell_formula_units_Z 4
_cell_length_a 22.3802(6)
_cell_length_b 10.2363(3)
_cell_length_c 8.9794(2)
_cell_measurement_reflns_used 9744
_cell_measurement_temperature 296(2)
_cell_measurement_theta_max 28.267
_cell_measurement_theta_min 2.192
_cell_volume 2034.71(9)
_computing_structure_refinement 'SHELXL-2014 (Sheldrick, 2014)'
_diffrn_ambient_temperature 296(2)
_diffrn_measured_fraction_theta_full 0.999
_diffrn_measured_fraction_theta_max 0.992
_diffrn_measurement_device_type 'CCD area detector'
_diffrn_measurement_method 'phi and omega scans'
_diffrn_radiation_monochromator graphite
_diffrn_radiation_source 'fine-focus sealed tube'
_diffrn_radiation_type MoK\a
_diffrn_radiation_wavelength 0.71073
_diffrn_reflns_av_R_equivalents 0.0186
_diffrn_reflns_av_unetI/netI 0.0131
_diffrn_reflns_Laue_measured_fraction_full 0.999
_diffrn_reflns_Laue_measured_fraction_max 0.992
_diffrn_reflns_limit_h_max 29
_diffrn_reflns_limit_h_min -29
_diffrn_reflns_limit_k_max 13
_diffrn_reflns_limit_k_min -12
_diffrn_reflns_limit_l_max 9
_diffrn_reflns_limit_l_min -11
_diffrn_reflns_number 13498
_diffrn_reflns_point_group_measured_fraction_full 0.999
_diffrn_reflns_point_group_measured_fraction_max 0.992
_diffrn_reflns_theta_full 25.242
_diffrn_reflns_theta_max 28.286
_diffrn_reflns_theta_min 1.840
_exptl_absorpt_coefficient_mu 0.911
_exptl_absorpt_correction_T_max 0.889
_exptl_absorpt_correction_T_min 0.752
_exptl_absorpt_correction_type multi-scan
_exptl_absorpt_process_details SADABS
_exptl_crystal_colour red
_exptl_crystal_density_diffrn 1.774
_exptl_crystal_description prism
_exptl_crystal_F_000 1100
_exptl_crystal_size_max 0.300
_exptl_crystal_size_mid 0.200
_exptl_crystal_size_min 0.100
_refine_diff_density_max 1.771
_refine_diff_density_min -0.501
_refine_diff_density_rms 0.100
_refine_ls_extinction_method none
_refine_ls_goodness_of_fit_ref 1.022
_refine_ls_hydrogen_treatment constr
_refine_ls_matrix_type full
_refine_ls_number_parameters 168
_refine_ls_number_reflns 2503
_refine_ls_number_restraints 0
_refine_ls_restrained_S_all 1.022
_refine_ls_R_factor_all 0.0602
_refine_ls_R_factor_gt 0.0581
_refine_ls_shift/su_max 0.000
_refine_ls_shift/su_mean 0.000
_refine_ls_structure_factor_coef Fsqd
_refine_ls_weighting_details 'w=1/[\s^2^(Fo^2^)+(0.0746P)^2^+12.2772P] where P=(Fo^2^+2Fc^2^)/3'
_refine_ls_weighting_scheme calc
_refine_ls_wR_factor_gt 0.1499
_refine_ls_wR_factor_ref 0.1518
_reflns_Friedel_coverage 0.000
_reflns_number_gt 2390
_reflns_number_total 2503
_reflns_threshold_expression 'I > 2\s(I)'
_cod_data_source_file c6dt03975h1.cif
_cod_data_source_block 3
_cod_depositor_comments 'Adding full bibliography for 7041059--7041061.cif.'
_cod_database_code 7041060
_shelx_space_group_comment
;
The symmetry employed for this shelxl refinement is uniquely defined
by the following loop, which should always be used as a source of
symmetry information in preference to the above space-group names.
They are only intended as comments.
;
_shelx_estimated_absorpt_t_min 0.772
_shelx_estimated_absorpt_t_max 0.914
_shelxl_version_number 2014-3

loop_
_space_group_symop_operation_xyz
'x, y, z'
'-x, y, -z+1/2'
'x+1/2, y+1/2, z'
'-x+1/2, y+1/2, -z+1/2'
'-x, -y, -z'
'x, -y, z-1/2'
'-x+1/2, -y+1/2, -z'
'x+1/2, -y+1/2, z-1/2'

loop_
_atom_site_label
_atom_site_type_symbol
_atom_site_fract_x
_atom_site_fract_y
_atom_site_fract_z
_atom_site_U_iso_or_equiv
_atom_site_adp_type
_atom_site_occupancy
_atom_site_site_symmetry_order
_atom_site_calc_flag
_atom_site_refinement_flags_posn
_atom_site_refinement_flags_adp
_atom_site_refinement_flags_occupancy
Co1 Co 0.0000 0.07599(5) 0.7500 0.01954(18) Uani 1 2 d S T P
C1 C 0.08349(11) 0.0954(3) 0.4964(3) 0.0201(5) Uani 1 1 d . . .
C2 C 0.14621(12) 0.1464(3) 0.4800(4) 0.0284(6) Uani 1 1 d . . .
C3 C 0.17000(14) 0.1119(3) 0.3448(4) 0.0328(7) Uani 1 1 d . . .
H3A H 0.1471 0.0633 0.2695 0.039 Uiso 1 1 calc R U .
C4 C 0.22696(15) 0.1520(3) 0.3292(4) 0.0311(6) Uani 1 1 d . . .
C5 C 0.26160(15) 0.2315(3) 0.4341(3) 0.0295(6) Uani 1 1 d . . .
C6 C 0.17920(14) 0.2188(3) 0.5858(4) 0.0321(7) Uani 1 1 d . . .
H6A H 0.1639 0.2378 0.6742 0.039 Uiso 1 1 calc R U .
C7 C -0.08770(17) 0.2394(3) 0.5134(4) 0.0396(8) Uani 1 1 d . . .
H7A H -0.1007 0.1594 0.4714 0.048 Uiso 1 1 calc R U .
C8 C -0.11580(19) 0.3529(4) 0.4523(5) 0.0465(9) Uani 1 1 d . . .
H8A H -0.1476 0.3480 0.3732 0.056 Uiso 1 1 calc R U .
C9 C -0.09606(18) 0.4705(4) 0.5097(5) 0.0445(9) Uani 1 1 d . . .
H9A H -0.1143 0.5470 0.4696 0.053 Uiso 1 1 calc R U .
C10 C -0.04820(16) 0.4770(3) 0.6293(4) 0.0353(7) Uani 1 1 d . . .
C11 C -0.02389(14) 0.3574(3) 0.6870(3) 0.0271(6) Uani 1 1 d . . .
C12 C -0.0235(2) 0.5962(3) 0.6934(5) 0.0461(9) Uani 1 1 d . . .
H12A H -0.0399 0.6753 0.6565 0.055 Uiso 1 1 calc R U .
N1 N 0.25335(13) 0.1051(3) 0.1957(3) 0.0333(6) Uani 1 1 d . . .
N2 N -0.04313(12) 0.2402(3) 0.6289(3) 0.0286(5) Uani 1 1 d . . .
O1 O 0.07190(10) 0.0861(2) 0.6269(3) 0.0320(5) Uani 1 1 d . . .
O2 O 0.05083(10) 0.0673(2) 0.3766(3) 0.0300(5) Uani 1 1 d . . .
O3 O 0.29957(15) 0.0445(4) 0.2127(4) 0.0663(10) Uani 1 1 d . . .
O4 O 0.22173(16) 0.1194(5) 0.0777(3) 0.0691(10) Uani 1 1 d . . .

loop_
_atom_site_aniso_label
_atom_site_aniso_U_11
_atom_site_aniso_U_22
_atom_site_aniso_U_33
_atom_site_aniso_U_23
_atom_site_aniso_U_13
_atom_site_aniso_U_12
Co1 0.0161(3) 0.0188(3) 0.0233(3) 0.000 0.00165(19) 0.000
C1 0.0130(11) 0.0180(11) 0.0290(13) 0.0018(10) 0.0019(9) -0.0021(9)
C2 0.0144(12) 0.0285(14) 0.0413(16) 0.0113(12) 0.0004(11) -0.0034(10)
C3 0.0246(14) 0.0357(16) 0.0377(17) 0.0025(13) 0.0037(12) -0.0038(12)
C4 0.0296(15) 0.0347(16) 0.0293(14) -0.0021(12) 0.0053(12) -0.0036(12)
C5 0.0377(16) 0.0274(14) 0.0230(13) 0.0007(11) 0.0033(12) 0.0049(12)
C6 0.0271(14) 0.0303(15) 0.0378(16) 0.0034(13) 0.0006(12) -0.0018(12)
C7 0.0393(18) 0.0296(16) 0.0447(19) 0.0034(14) -0.0116(15) 0.0007(14)
C8 0.043(2) 0.042(2) 0.050(2) 0.0095(17) -0.0101(17) 0.0072(16)
C9 0.049(2) 0.0321(18) 0.052(2) 0.0133(16) 0.0037(17) 0.0141(16)
C10 0.0415(18) 0.0248(15) 0.0411(18) 0.0071(13) 0.0106(14) 0.0068(13)
C11 0.0287(14) 0.0213(14) 0.0321(15) 0.0021(11) 0.0069(12) 0.0012(11)
C12 0.062(2) 0.0196(15) 0.058(2) 0.0056(15) 0.0131(19) 0.0069(15)
N1 0.0327(14) 0.0398(15) 0.0281(13) -0.0096(11) 0.0071(11) -0.0034(12)
N2 0.0284(12) 0.0224(12) 0.0334(13) 0.0019(10) -0.0006(10) 0.0008(10)
O1 0.0237(10) 0.0445(13) 0.0285(11) 0.0027(9) 0.0067(8) -0.0057(9)
O2 0.0264(11) 0.0302(11) 0.0317(11) -0.0040(9) -0.0009(9) -0.0078(8)
O3 0.0469(17) 0.086(3) 0.068(2) -0.0105(19) 0.0148(16) 0.0226(17)
O4 0.0544(19) 0.115(3) 0.0357(15) -0.0048(18) 0.0004(14) 0.009(2)

loop_
_atom_type_symbol
_atom_type_description
_atom_type_scat_dispersion_real
_atom_type_scat_dispersion_imag
_atom_type_scat_source
C C 0.0033 0.0016 'International Tables Vol C Tables 4.2.6.8 and 6.1.1.4'
H H 0.0000 0.0000 'International Tables Vol C Tables 4.2.6.8 and 6.1.1.4'
Co Co 0.3494 0.9721 'International Tables Vol C Tables 4.2.6.8 and 6.1.1.4'
N N 0.0061 0.0033 'International Tables Vol C Tables 4.2.6.8 and 6.1.1.4'
O O 0.0106 0.0060 'International Tables Vol C Tables 4.2.6.8 and 6.1.1.4'

loop_
_geom_angle_atom_site_label_1
_geom_angle_atom_site_label_2
_geom_angle_atom_site_label_3
_geom_angle
_geom_angle_site_symmetry_1
_geom_angle_site_symmetry_3
O1 Co1 O1 174.32(14) 2_556 .
O1 Co1 O2 85.53(9) 2_556 5_556
O1 Co1 O2 98.48(9) . 5_556
O1 Co1 O2 98.48(9) 2_556 6_556
O1 Co1 O2 85.53(9) . 6_556
O2 Co1 O2 90.71(13) 5_556 6_556
O1 Co1 N2 90.99(10) 2_556 2_556
O1 Co1 N2 84.56(10) . 2_556
O2 Co1 N2 172.77(9) 5_556 2_556
O2 Co1 N2 96.08(10) 6_556 2_556
O1 Co1 N2 84.56(10) 2_556 .
O1 Co1 N2 90.99(10) . .
O2 Co1 N2 96.08(10) 5_556 .
O2 Co1 N2 172.77(10) 6_556 .
N2 Co1 N2 77.25(14) 2_556 .
O1 C1 O2 128.5(3) . .
O1 C1 C2 116.2(3) . .
O2 C1 C2 115.4(3) . .
C6 C2 C3 120.1(3) . .
C6 C2 C1 122.7(3) . .
C3 C2 C1 117.2(3) . .
C4 C3 C2 118.6(3) . .
C4 C3 H3A 120.7 . .
C2 C3 H3A 120.7 . .
C3 C4 C5 122.9(3) . .
C3 C4 N1 118.1(3) . .
C5 C4 N1 119.0(3) . .
C4 C5 C5 119.1(4) . 7_556
C4 C5 C6 123.3(3) . 7_556
C5 C5 C6 117.6(4) 7_556 7_556
C2 C6 C5 121.6(3) . 7_556
C2 C6 H6A 119.2 . .
C5 C6 H6A 119.2 7_556 .
N2 C7 C8 123.0(3) . .
N2 C7 H7A 118.5 . .
C8 C7 H7A 118.5 . .
C9 C8 C7 119.1(3) . .
C9 C8 H8A 120.4 . .
C7 C8 H8A 120.4 . .
C8 C9 C10 120.1(3) . .
C8 C9 H9A 119.9 . .
C10 C9 H9A 119.9 . .
C9 C10 C11 116.8(3) . .
C9 C10 C12 123.9(3) . .
C11 C10 C12 119.3(3) . .
N2 C11 C10 123.0(3) . .
N2 C11 C11 117.45(16) . 2_556
C10 C11 C11 119.5(2) . 2_556
C12 C12 C10 121.1(2) 2_556 .
C12 C12 H12A 119.4 2_556 .
C10 C12 H12A 119.4 . .
O4 N1 O3 124.5(3) . .
O4 N1 C4 114.9(3) . .
O3 N1 C4 120.1(3) . .
C7 N2 C11 117.8(3) . .
C7 N2 Co1 128.2(2) . .
C11 N2 Co1 113.85(19) . .
C1 O1 Co1 142.1(2) . .
C1 O2 Co1 147.0(2) . 5_556

loop_
_geom_bond_atom_site_label_1
_geom_bond_atom_site_label_2
_geom_bond_distance
_geom_bond_site_symmetry_2
Co1 O1 2.084(2) 2_556
Co1 O1 2.084(2) .
Co1 O2 2.087(2) 5_556
Co1 O2 2.087(2) 6_556
Co1 N2 2.152(3) 2_556
Co1 N2 2.152(3) .
C1 O1 1.241(4) .
C1 O2 1.242(4) .
C1 C2 1.525(4) .
C2 C6 1.338(4) .
C2 C3 1.440(5) .
C3 C4 1.366(4) .
C3 H3A 0.9300 .
C4 C5 1.391(4) .
C4 N1 1.492(4) .
C5 C5 1.412(6) 7_556
C5 C6 1.455(5) 7_556
C6 C5 1.454(5) 7_556
C6 H6A 0.9300 .
C7 N2 1.329(4) .
C7 C8 1.394(5) .
C7 H7A 0.9300 .
C8 C9 1.358(6) .
C8 H8A 0.9300 .
C9 C10 1.402(5) .
C9 H9A 0.9300 .
C10 C11 1.407(4) .
C10 C12 1.426(5) .
C11 N2 1.353(4) .
C11 C11 1.437(6) 2_556
C12 C12 1.350(9) 2_556
C12 H12A 0.9300 .
N1 O4 1.193(4) .
N1 O3 1.196(4) .
O2 Co1 2.087(2) 5_556

loop_
_geom_torsion_atom_site_label_1
_geom_torsion_atom_site_label_2
_geom_torsion_atom_site_label_3
_geom_torsion_atom_site_label_4
_geom_torsion
_geom_torsion_site_symmetry_1
_geom_torsion_site_symmetry_4
O1 C1 C2 C6 -22.8(4) . .
O2 C1 C2 C6 157.9(3) . .
O1 C1 C2 C3 156.3(3) . .
O2 C1 C2 C3 -23.0(4) . .
C6 C2 C3 C4 1.5(5) . .
C1 C2 C3 C4 -177.6(3) . .
C2 C3 C4 C5 -4.1(5) . .
C2 C3 C4 N1 174.3(3) . .
C3 C4 C5 C5 2.8(6) . 7_556
N1 C4 C5 C5 -175.6(4) . 7_556
C3 C4 C5 C6 -176.2(3) . 7_556
N1 C4 C5 C6 5.5(5) . 7_556
C3 C2 C6 C5 2.3(5) . 7_556
C1 C2 C6 C5 -178.7(3) . 7_556
N2 C7 C8 C9 1.9(7) . .
C7 C8 C9 C10 -0.3(6) . .
C8 C9 C10 C11 -1.7(6) . .
C8 C9 C10 C12 178.1(4) . .
C9 C10 C11 N2 2.5(5) . .
C12 C10 C11 N2 -177.3(3) . .
C9 C10 C11 C11 -177.9(4) . 2_556
C12 C10 C11 C11 2.3(6) . 2_556
C9 C10 C12 C12 -178.7(5) . 2_556
C11 C10 C12 C12 1.1(7) . 2_556
C3 C4 N1 O4 50.3(5) . .
C5 C4 N1 O4 -131.3(4) . .
C3 C4 N1 O3 -121.4(4) . .
C5 C4 N1 O3 57.1(5) . .
C8 C7 N2 C11 -1.2(6) . .
C8 C7 N2 Co1 174.1(3) . .
C10 C11 N2 C7 -1.0(5) . .
C11 C11 N2 C7 179.4(4) 2_556 .
C10 C11 N2 Co1 -177.0(2) . .
C11 C11 N2 Co1 3.4(4) 2_556 .
O2 C1 O1 Co1 -22.0(5) . .
C2 C1 O1 Co1 158.8(2) . .
O1 C1 O2 Co1 -56.7(5) . 5_556
C2 C1 O2 Co1 122.5(3) . 5_556
